data_2221519
loop_
_publ_author_name
'Liu, Zhengyu'
'Liu, Kevin K.-C.'
'Elleraas, Jeff'
'Rheingold, Arnold L.'
'DiPasquale, Antonio'
'Yanovsky, Alex'

_publ_section_title (<i>R</i>)-4-[2-(Methylsulfanyl)pyrimidin-4-yl]-1-(tetrahydrofuran-3-yl)-1<i>H</i>-pyrazol-5-amine
_journal_coeditor_code TK2382
_journal_issue 4
_journal_name_full 'Acta Crystallographica Section E'
_journal_page_first o697
_journal_paper_doi 10.1107/S160053680900734X
_journal_volume 65
_journal_year 2009
_chemical_formula_iupac 'C12 H15 N5 O S'
_chemical_formula_moiety 'C12 H15 N5 O S'
_chemical_formula_sum 'C12 H15 N5 O S'
_chemical_formula_weight 277.35
_chemical_name_common 110649-0398-004
_chemical_name_systematic
;
(<i>R</i>)-4-[2-(Methylsulfanyl)pyrimidin-4-yl]-1-(tetrahydrofuran-3-yl)-
1<i>H</i>-pyrazol-5-amine
;
_space_group_IT_number 18
_symmetry_cell_setting orthorhombic
_symmetry_space_group_name_Hall 'P 2 2ab'
_symmetry_space_group_name_H-M 'P 21 21 2'
_atom_sites_solution_hydrogens geom
_atom_sites_solution_primary direct
_atom_sites_solution_secondary difmap
_cell_angle_alpha 90
_cell_angle_beta 90
_cell_angle_gamma 90
_cell_formula_units_Z 4
_cell_length_a 15.479(2)
_cell_length_b 7.1217(10)
_cell_length_c 11.7802(17)
_cell_measurement_reflns_used 5004
_cell_measurement_temperature 208(2)
_cell_measurement_theta_max 28.1
_cell_measurement_theta_min 2.6
_cell_volume 1298.6(3)
_computing_cell_refinement 'SAINT (Bruker, 2004)'
_computing_data_collection 'APEX2 (Bruker, 2004)'
_computing_data_reduction 'SAINT (Bruker, 2004)'
_computing_molecular_graphics 'ORTEP-32 (Farrugia, 1997)'
_computing_publication_material 'WinGX (Farrugia, 1999)'
_computing_structure_refinement 'SHELXL-97 (Sheldrick, 2008)'
_computing_structure_solution 'SIR-2004 (Burla <i>et al.</i>,  2005)'
_diffrn_ambient_temperature 208(2)
_diffrn_measured_fraction_theta_full 0.999
_diffrn_measured_fraction_theta_max 0.974
_diffrn_measurement_device_type 'Bruker D8 APEXII CCD area-detector'
_diffrn_measurement_method 'phi and omega scans'
_diffrn_radiation_monochromator graphite
_diffrn_radiation_source 'fine-focus sealed tube'
_diffrn_radiation_type MoK\a
_diffrn_radiation_wavelength 0.71073
_diffrn_reflns_av_R_equivalents 0.043
_diffrn_reflns_av_sigmaI/netI 0.046
_diffrn_reflns_limit_h_max 19
_diffrn_reflns_limit_h_min -20
_diffrn_reflns_limit_k_max 9
_diffrn_reflns_limit_k_min -4
_diffrn_reflns_limit_l_max 13
_diffrn_reflns_limit_l_min -15
_diffrn_reflns_number 6570
_diffrn_reflns_theta_full 25.0
_diffrn_reflns_theta_max 28.1
_diffrn_reflns_theta_min 1.7
_diffrn_standards_decay_% 0
_diffrn_standards_interval_count 0
_diffrn_standards_number 0
_exptl_absorpt_coefficient_mu 0.25
_exptl_absorpt_correction_T_max 0.952
_exptl_absorpt_correction_T_min 0.844
_exptl_absorpt_correction_type multi-scan
_exptl_absorpt_process_details '(SADABS; Bruker, 2001)'
_exptl_crystal_colour yellow
_exptl_crystal_density_diffrn 1.419
_exptl_crystal_density_method 'not measured'
_exptl_crystal_description block
_exptl_crystal_F_000 584
_exptl_crystal_size_max 0.20
_exptl_crystal_size_mid 0.20
_exptl_crystal_size_min 0.20
_refine_diff_density_max 0.24
_refine_diff_density_min -0.35
_refine_ls_abs_structure_details 'Flack (1983), 1180 Friedel pairs'
_refine_ls_abs_structure_Flack -0.05(8)
_refine_ls_extinction_coef 0.058(5)
_refine_ls_extinction_expression Fc^*^=kFc[1+0.001xFc^2^\l^3^/sin(2\q)]^-1/4^
_refine_ls_extinction_method 'SHELXL (Sheldrick, 2008)'
_refine_ls_goodness_of_fit_ref 1.07
_refine_ls_hydrogen_treatment constr
_refine_ls_matrix_type full
_refine_ls_number_parameters 174
_refine_ls_number_reflns 3025
_refine_ls_number_restraints 0
_refine_ls_restrained_S_all 1.07
_refine_ls_R_factor_all 0.043
_refine_ls_R_factor_gt 0.041
_refine_ls_shift/su_max 0.001
_refine_ls_shift/su_mean 0.000
_refine_ls_structure_factor_coef Fsqd
_refine_ls_weighting_details 'calc w=1/[\s^2^(Fo^2^)+(0.0703P)^2^+0.0815P] where P=(Fo^2^+2Fc^2^)/3'
_refine_ls_weighting_scheme calc
_refine_ls_wR_factor_gt 0.112
_refine_ls_wR_factor_ref 0.115
_reflns_number_gt 2844
_reflns_number_total 3025
_reflns_threshold_expression I>2\s(I)
_cod_data_source_file tk2382.cif
_cod_data_source_block I
_cod_depositor_comments
;
The following automatic conversions were performed:
'_symmetry_cell_setting' value 'Orthorhombic' changed to 'orthorhombic'
according to '/home/saulius/struct/CIF-dictionaries/cif_core.dic'
dictionary named 'cif_core.dic' version 2.4.1 from 2010-06-29.

Automatic conversion script
Id: cif_fix_enum 1527 2010-12-29 10:47:43Z saulius 

The following automatic conversions were performed:

'_symmetry_cell_setting' value 'Orthorhombic' changed to
'orthorhombic' according to
/home/saulius/struct/CIF-dictionaries/cif_core.dic dictionary named
'cif_core.dic' version 2.4.1 from 2010-06-29.

Automatic conversion script
Id: cif_fix_values 1715 2011-07-08 13:25:40Z adriana 
;
_cod_database_code 2221519
_cod_database_fobs_code 2221519

loop_
_symmetry_equiv_pos_as_xyz
'x, y, z'
'-x, -y, z'
'x+1/2, -y+1/2, -z'
'-x+1/2, y+1/2, -z'

loop_
_atom_site_type_symbol
_atom_site_label
_atom_site_fract_x
_atom_site_fract_y
_atom_site_fract_z
_atom_site_U_iso_or_equiv
_atom_site_adp_type
_atom_site_calc_flag
_atom_site_refinement_flags
_atom_site_occupancy
_atom_site_disorder_assembly
_atom_site_disorder_group
C C1 0.61092(15) 0.3862(4) 1.04598(18) 0.0592(6) Uani d . 1 . .
H H1A 0.6660 0.3550 1.0825 0.071 Uiso calc R 1 . .
H H1B 0.5758 0.4600 1.0989 0.071 Uiso calc R 1 . .
C C2 0.62567(13) 0.4931(3) 0.93597(14) 0.0471(4) Uani d . 1 . .
H H2A 0.6760 0.5761 0.9418 0.057 Uiso calc R 1 . .
H H2B 0.5748 0.5677 0.9154 0.057 Uiso calc R 1 . .
C C3 0.64143(10) 0.3354(3) 0.85008(15) 0.0414(4) Uani d . 1 . .
H H3 0.6054 0.3562 0.7818 0.050 Uiso calc R 1 . .
C C4 0.61086(12) 0.1571(3) 0.91240(18) 0.0514(5) Uani d . 1 . .
H H4A 0.5721 0.0835 0.8639 0.062 Uiso calc R 1 . .
H H4B 0.6603 0.0785 0.9334 0.062 Uiso calc R 1 . .
C C5 0.86860(11) 0.3275(3) 0.84766(15) 0.0456(4) Uani d . 1 . .
H H5 0.9228 0.3341 0.8835 0.055 Uiso calc R 1 . .
C C6 0.85782(9) 0.3006(3) 0.72974(14) 0.0355(4) Uani d . 1 . .
C C7 0.76781(9) 0.3006(2) 0.71461(13) 0.0341(3) Uani d . 1 . .
C C8 0.92276(9) 0.2767(2) 0.64376(13) 0.0341(3) Uani d . 1 . .
C C9 1.01122(10) 0.2623(3) 0.66996(14) 0.0427(4) Uani d . 1 . .
H H9 1.0308 0.2671 0.7454 0.051 Uiso calc R 1 . .
C C10 1.06733(10) 0.2412(3) 0.58192(16) 0.0466(4) Uani d . 1 . .
H H10 1.1264 0.2289 0.5987 0.056 Uiso calc R 1 . .
C C11 0.95801(10) 0.2531(3) 0.45560(14) 0.0371(3) Uani d . 1 . .
C C12 0.81445(13) 0.2818(3) 0.31648(16) 0.0526(5) Uani d . 1 . .
H H12A 0.7888 0.1785 0.3583 0.079 Uiso calc R 1 . .
H H12B 0.7917 0.2833 0.2398 0.079 Uiso calc R 1 . .
H H12C 0.8006 0.3993 0.3539 0.079 Uiso calc R 1 . .
N N1 0.73257(8) 0.3241(2) 0.81741(12) 0.0393(3) Uani d . 1 . .
N N2 0.79452(9) 0.3423(3) 0.90197(12) 0.0488(4) Uani d . 1 . .
N N3 0.72268(9) 0.2815(3) 0.61696(12) 0.0493(4) Uani d . 1 . .
H H3A 0.6665 0.2841 0.6182 0.059 Uiso calc R 1 . .
H H3B 0.7498 0.2667 0.5529 0.059 Uiso calc R 1 . .
N N4 1.04322(9) 0.2367(3) 0.47231(13) 0.0453(4) Uani d . 1 . .
N N5 0.89635(8) 0.2704(2) 0.53396(11) 0.0341(3) Uani d . 1 . .
O O1 0.56646(9) 0.2206(3) 1.01145(14) 0.0630(5) Uani d . 1 . .
S S1 0.92940(3) 0.25258(9) 0.31179(4) 0.05191(18) Uani d . 1 . .

loop_
_atom_site_aniso_label
_atom_site_aniso_U_11
_atom_site_aniso_U_22
_atom_site_aniso_U_33
_atom_site_aniso_U_12
_atom_site_aniso_U_13
_atom_site_aniso_U_23
C1 0.0580(12) 0.0835(15) 0.0362(10) 0.0152(11) 0.0142(8) 0.0072(10)
C2 0.0412(9) 0.0661(12) 0.0340(8) 0.0096(8) 0.0063(7) 0.0034(8)
C3 0.0248(7) 0.0669(11) 0.0325(8) 0.0036(7) 0.0002(6) 0.0017(8)
C4 0.0343(8) 0.0675(12) 0.0523(11) -0.0037(8) 0.0026(7) 0.0040(10)
C5 0.0288(7) 0.0790(13) 0.0290(7) -0.0006(8) -0.0025(6) -0.0024(8)
C6 0.0258(7) 0.0512(9) 0.0293(7) -0.0007(6) -0.0009(5) 0.0000(7)
C7 0.0269(7) 0.0473(8) 0.0282(7) 0.0005(6) -0.0020(5) -0.0004(6)
C8 0.0262(6) 0.0443(8) 0.0320(7) -0.0002(6) 0.0010(5) 0.0008(6)
C9 0.0277(7) 0.0655(11) 0.0350(7) 0.0007(7) -0.0029(6) 0.0006(9)
C10 0.0259(7) 0.0684(11) 0.0456(9) 0.0031(9) 0.0023(6) -0.0035(9)
C11 0.0315(7) 0.0471(8) 0.0327(7) -0.0020(7) 0.0027(5) -0.0045(8)
C12 0.0438(9) 0.0754(13) 0.0385(9) 0.0067(9) -0.0061(7) -0.0041(10)
N1 0.0254(6) 0.0642(9) 0.0282(6) 0.0003(6) -0.0011(5) -0.0007(6)
N2 0.0290(6) 0.0884(12) 0.0290(7) -0.0003(7) -0.0043(5) -0.0034(8)
N3 0.0284(6) 0.0917(13) 0.0278(6) 0.0010(7) -0.0043(5) -0.0065(8)
N4 0.0293(6) 0.0657(9) 0.0408(7) -0.0002(7) 0.0045(5) -0.0076(9)
N5 0.0287(6) 0.0435(7) 0.0300(6) -0.0016(5) 0.0020(4) -0.0026(6)
O1 0.0460(8) 0.0826(11) 0.0604(9) 0.0041(8) 0.0233(6) 0.0185(8)
S1 0.0394(2) 0.0852(4) 0.0311(2) -0.0016(2) 0.00439(15) -0.0075(2)

loop_
_atom_type_symbol
_atom_type_description
_atom_type_scat_dispersion_real
_atom_type_scat_dispersion_imag
_atom_type_scat_source
C C 0.0033 0.0016 'International Tables Vol C Tables 4.2.6.8 and 6.1.1.4'
H H 0.0000 0.0000 'International Tables Vol C Tables 4.2.6.8 and 6.1.1.4'
N N 0.0061 0.0033 'International Tables Vol C Tables 4.2.6.8 and 6.1.1.4'
O O 0.0106 0.0060 'International Tables Vol C Tables 4.2.6.8 and 6.1.1.4'
S S 0.1246 0.1234 'International Tables Vol C Tables 4.2.6.8 and 6.1.1.4'

loop_
_geom_angle_atom_site_label_1
_geom_angle_atom_site_label_2
_geom_angle_atom_site_label_3
_geom_angle_site_symmetry_1
_geom_angle_site_symmetry_3
_geom_angle
_geom_angle_publ_flag
O1 C1 C2 . . 104.11(19) ?
O1 C1 H1A . . 110.9 ?
C2 C1 H1A . . 110.9 ?
O1 C1 H1B . . 110.9 ?
C2 C1 H1B . . 110.9 ?
H1A C1 H1B . . 109.0 ?
C1 C2 C3 . . 102.70(18) ?
C1 C2 H2A . . 111.2 ?
C3 C2 H2A . . 111.2 ?
C1 C2 H2B . . 111.2 ?
C3 C2 H2B . . 111.2 ?
H2A C2 H2B . . 109.1 ?
N1 C3 C2 . . 111.55(15) ?
N1 C3 C4 . . 112.07(16) ?
C2 C3 C4 . . 103.93(14) ?
N1 C3 H3 . . 109.7 ?
C2 C3 H3 . . 109.7 ?
C4 C3 H3 . . 109.7 ?
O1 C4 C3 . . 106.03(18) ?
O1 C4 H4A . . 110.5 ?
C3 C4 H4A . . 110.5 ?
O1 C4 H4B . . 110.5 ?
C3 C4 H4B . . 110.5 ?
H4A C4 H4B . . 108.7 ?
N2 C5 C6 . . 112.69(15) ?
N2 C5 H5 . . 123.7 ?
C6 C5 H5 . . 123.7 ?
C7 C6 C5 . . 104.00(14) ?
C7 C6 C8 . . 127.19(14) ?
C5 C6 C8 . . 128.81(14) ?
N1 C7 N3 . . 124.85(14) ?
N1 C7 C6 . . 106.83(13) ?
N3 C7 C6 . . 128.32(15) ?
N5 C8 C9 . . 119.98(14) ?
N5 C8 C6 . . 117.70(13) ?
C9 C8 C6 . . 122.32(14) ?
C10 C9 C8 . . 117.50(15) ?
C10 C9 H9 . . 121.2 ?
C8 C9 H9 . . 121.2 ?
N4 C10 C9 . . 123.87(14) ?
N4 C10 H10 . . 118.1 ?
C9 C10 H10 . . 118.1 ?
N5 C11 N4 . . 127.69(15) ?
N5 C11 S1 . . 119.28(12) ?
N4 C11 S1 . . 113.03(12) ?
S1 C12 H12A . . 109.5 ?
S1 C12 H12B . . 109.5 ?
H12A C12 H12B . . 109.5 ?
S1 C12 H12C . . 109.5 ?
H12A C12 H12C . . 109.5 ?
H12B C12 H12C . . 109.5 ?
C7 N1 N2 . . 112.28(13) ?
C7 N1 C3 . . 129.58(14) ?
N2 N1 C3 . . 118.13(13) ?
C5 N2 N1 . . 104.20(14) ?
C7 N3 H3A . . 120.0 ?
C7 N3 H3B . . 120.0 ?
H3A N3 H3B . . 120.0 ?
C11 N4 C10 . . 114.37(14) ?
C11 N5 C8 . . 116.57(13) ?
C1 O1 C4 . . 105.25(15) ?
C11 S1 C12 . . 102.76(8) ?

loop_
_geom_bond_atom_site_label_1
_geom_bond_atom_site_label_2
_geom_bond_site_symmetry_2
_geom_bond_distance
_geom_bond_publ_flag
C1 O1 . 1.425(3) ?
C1 C2 . 1.520(3) ?
C1 H1A . 0.9800 ?
C1 H1B . 0.9800 ?
C2 C3 . 1.531(3) ?
C2 H2A . 0.9800 ?
C2 H2B . 0.9800 ?
C3 N1 . 1.4644(18) ?
C3 C4 . 1.541(3) ?
C3 H3 . 0.9900 ?
C4 O1 . 1.428(3) ?
C4 H4A . 0.9800 ?
C4 H4B . 0.9800 ?
C5 N2 . 1.317(2) ?
C5 C6 . 1.412(2) ?
C5 H5 . 0.9400 ?
C6 C7 . 1.4046(19) ?
C6 C8 . 1.437(2) ?
C7 N1 . 1.339(2) ?
C7 N3 . 1.353(2) ?
C8 N5 . 1.357(2) ?
C8 C9 . 1.407(2) ?
C9 C10 . 1.361(2) ?
C9 H9 . 0.9400 ?
C10 N4 . 1.344(2) ?
C10 H10 . 0.9400 ?
C11 N5 . 1.3334(19) ?
C11 N4 . 1.339(2) ?
C11 S1 . 1.7510(17) ?
C12 S1 . 1.792(2) ?
C12 H12A . 0.9700 ?
C12 H12B . 0.9700 ?
C12 H12C . 0.9700 ?
N1 N2 . 1.3888(18) ?
N3 H3A . 0.8700 ?
N3 H3B . 0.8700 ?

loop_
_geom_hbond_atom_site_label_D
_geom_hbond_atom_site_label_H
_geom_hbond_atom_site_label_A
_geom_hbond_site_symmetry_A
_geom_hbond_distance_DH
_geom_hbond_distance_HA
_geom_hbond_distance_DA
_geom_hbond_angle_DHA
N3 H3A N4 3_456 0.87 2.19 2.9731(19) 149.5
N3 H3B N5 . 0.87 2.28 2.8616(19) 124.4

loop_
_cod_related_entry_id
_cod_related_entry_database
_cod_related_entry_code
1 ChemSpider 24741866
